data_7704667
loop_
_publ_author_name
'Pullen, Sonja'
'L\"offler, Susanne'
'Platzek, Andr\'e'
'Holstein, Julian J.'
'Clever, Guido H.'

_publ_section_title
;
 Substrate and product binding inside a stimuli-responsive coordination
 cage acting as a singlet oxygen photosensitizer.
;
_journal_issue 27
_journal_name_full 'Dalton transactions (Cambridge, England : 2003)'
_journal_page_first 9404
_journal_page_last 9410
_journal_paper_doi 10.1039/d0dt01674h
_journal_volume 49
_journal_year 2020
_chemical_formula_sum 'C270 H224 B3 Cl2.5 F12 N24 O10 Pd4'
_chemical_formula_weight 4739.37
_chemical_properties_physical Air-sensitive,Moisture-sensitive
_space_group_crystal_system tetragonal
_space_group_IT_number 130
_space_group_name_Hall '-P 4a 2ac'
_space_group_name_H-M_alt 'P 4/n c c :2'
_atom_sites_solution_hydrogens geom
_atom_sites_solution_primary direct
_audit_creation_method 'FinalCif by Daniel Kratzert, Freiburg 2019'
_audit_update_record
;
2019-09-09 deposited with the CCDC.	2020-06-15 downloaded from the CCDC.
;
_cell_angle_alpha 90
_cell_angle_beta 90
_cell_angle_gamma 90
_cell_formula_units_Z 4
_cell_length_a 21.837(2)
_cell_length_b 21.837(2)
_cell_length_c 62.930(6)
_cell_measurement_reflns_used 9419
_cell_measurement_temperature 100(2)
_cell_measurement_theta_max 60.723
_cell_measurement_theta_min 2.4625
_cell_volume 30008(5)
_computing_cell_refinement 'SAINT V8.37A'
_computing_data_collection 'Bruker BIS V6.2.0 RC3/2016-02-03'
_computing_data_reduction 'SAINT V8.37A'
_computing_molecular_graphics 'ShelXle (H"ubschle 2011)'
_computing_structure_refinement 'SHELXL-2014/7 (Sheldrick, 2014)'
_computing_structure_solution 'SHELXT 2014/5 (Sheldrick, 2014)'
_diffrn_ambient_temperature 100(2)
_diffrn_detector HPAD
_diffrn_detector_area_resol_mean 7.41
_diffrn_detector_type 'Bruker PHOTON II'
_diffrn_measured_fraction_theta_full 0.987
_diffrn_measured_fraction_theta_max 0.987
_diffrn_measurement_device 'four-circle diffractometer'
_diffrn_measurement_device_type 'Bruker D8 VENTURE dual wavelength Mo/Cu'
_diffrn_measurement_method '\w and \phi scans'
_diffrn_measurement_specimen_support 'MiTeGen micromount'
_diffrn_radiation_monochromator 'mirror optics'
_diffrn_radiation_type CuK\a
_diffrn_radiation_wavelength 1.54178
_diffrn_reflns_av_R_equivalents 0.1137
_diffrn_reflns_av_unetI/netI 0.0530
_diffrn_reflns_Laue_measured_fraction_full 0.987
_diffrn_reflns_Laue_measured_fraction_max 0.987
_diffrn_reflns_limit_h_max 24
_diffrn_reflns_limit_h_min -19
_diffrn_reflns_limit_k_max 18
_diffrn_reflns_limit_k_min -23
_diffrn_reflns_limit_l_max 69
_diffrn_reflns_limit_l_min -69
_diffrn_reflns_number 130428
_diffrn_reflns_point_group_measured_fraction_full 0.987
_diffrn_reflns_point_group_measured_fraction_max 0.987
_diffrn_reflns_theta_full 58.922
_diffrn_reflns_theta_max 58.922
_diffrn_reflns_theta_min 2.862
_diffrn_source 'microfocus sealed X-ray tube'
_diffrn_source_current 1.0
_diffrn_source_type 'Incoatec I\ms 3.0'
_diffrn_source_voltage 50.0
_exptl_absorpt_coefficient_mu 2.587
_exptl_absorpt_correction_T_max 0.7516
_exptl_absorpt_correction_T_min 0.5874
_exptl_absorpt_correction_type multi-scan
_exptl_absorpt_process_details
;
SADABS-2014/5 - Bruker AXS area detector scaling and absorption correction:
Krause, L., Herbst-Irmer, R., Sheldrick G.M. & Stalke D., J. Appl. Cryst. 48
(2015) 3-10
;
_exptl_crystal_colour colourless
_exptl_crystal_density_diffrn 1.049
_exptl_crystal_description plate
_exptl_crystal_F_000 9766
_exptl_crystal_recrystallization_method
'slow vapor diffusion of diethyl ether into an acetonitrile solution of the host-guest complex'
_exptl_crystal_size_max 0.100
_exptl_crystal_size_mid 0.100
_exptl_crystal_size_min 0.050
_refine_diff_density_max 4.329
_refine_diff_density_min -1.234
_refine_diff_density_rms 0.149
_refine_ls_extinction_method none
_refine_ls_goodness_of_fit_ref 2.135
_refine_ls_hydrogen_treatment constr
_refine_ls_matrix_type full
_refine_ls_number_parameters 841
_refine_ls_number_reflns 10657
_refine_ls_number_restraints 1658
_refine_ls_restrained_S_all 2.028
_refine_ls_R_factor_all 0.2156
_refine_ls_R_factor_gt 0.1677
_refine_ls_shift/su_max 0.000
_refine_ls_shift/su_mean 0.000
_refine_ls_structure_factor_coef Fsqd
_refine_ls_weighting_details 'w=1/[\s^2^(Fo^2^)+(0.2000P)^2^] where P=(Fo^2^+2Fc^2^)/3'
_refine_ls_weighting_scheme calc
_refine_ls_wR_factor_gt 0.5024
_refine_ls_wR_factor_ref 0.5366
_reflns_Friedel_coverage 0.000
_reflns_number_gt 6797
_reflns_number_total 10657
_reflns_threshold_expression 'I > 2\s(I)'
_cod_data_source_file d0dt01674h2.cif
_cod_data_source_block sl433_sq
_cod_depositor_comments 'Adding full bibliography for 7704666--7704667.cif.'
_cod_original_cell_volume 30009(6)
_cod_original_sg_symbol_H-M 'P 4/n c c'
_cod_original_formula_sum 'C270 H224 B3 Cl2.50 F12 N24 O10 Pd4'
_cod_database_code 7704667
_diffrn_ambient_temperature_device 'Oxford Cryostream 800'
_olex2_diffrn_ambient_temperature_device 'Oxford Cryostream 800'
_shelx_shelxl_version_number 2014/7
_shelx_space_group_comment
;
The symmetry employed for this shelxl refinement is uniquely defined
by the following loop, which should always be used as a source of
symmetry information in preference to the above space-group names.
They are only intended as comments.
;
_shelx_estimated_absorpt_t_min 0.782
_shelx_estimated_absorpt_t_max 0.882

loop_
_space_group_symop_operation_xyz
'x, y, z'
'-x+1/2, -y+1/2, z'
'-y+1/2, x, z'
'y, -x+1/2, z'
'-x, y+1/2, -z+1/2'
'x+1/2, -y, -z+1/2'
'y+1/2, x+1/2, -z+1/2'
'-y, -x, -z+1/2'
'-x, -y, -z'
'x-1/2, y-1/2, -z'
'y-1/2, -x, -z'
'-y, x-1/2, -z'
'x, -y-1/2, z-1/2'
'-x-1/2, y, z-1/2'
'-y-1/2, -x-1/2, z-1/2'
'y, x, z-1/2'

loop_
_atom_site_label
_atom_site_type_symbol
_atom_site_fract_x
_atom_site_fract_y
_atom_site_fract_z
_atom_site_U_iso_or_equiv
_atom_site_adp_type
_atom_site_occupancy
_atom_site_site_symmetry_order
_atom_site_calc_flag
_atom_site_refinement_flags_posn
_atom_site_refinement_flags_adp
_atom_site_refinement_flags_occupancy
_atom_site_disorder_assembly
_atom_site_disorder_group
Pd1_1 Pd 0.2500 0.2500 0.45021(3) 0.0459(6) Uani 1 4 d S T P . .
Pd2_1 Pd 0.2500 0.2500 0.28057(3) 0.0561(6) Uani 1 4 d S T P . .
Pd3_1 Pd 0.2500 0.2500 0.17858(3) 0.0650(7) Uani 1 4 d S T P . .
Pd4_1 Pd 0.2500 0.2500 0.55172(3) 0.0685(7) Uani 1 4 d S T P . .
Cl1_2 Cl 0.2500 0.2500 0.49944(9) 0.0575(17) Uani 1 4 d S T P . .
Cl2_2 Cl 0.2500 0.2500 0.23073(12) 0.086(2) Uani 1 4 d S T P . .
Cl3_2 Cl 0.2500 0.2500 0.5984(2) 0.136(9) Uani 0.5 4 d S T P . .
O1_3 O 0.3256(4) 0.4122(4) 0.41413(15) 0.076(3) Uani 1 1 d D U . . .
N1_3 N 0.2871(6) 0.3348(5) 0.55134(14) 0.084(3) Uani 1 1 d D U . . .
C1_3 C 0.2929(6) 0.3642(5) 0.53283(16) 0.083(4) Uani 1 1 d D U . . .
H1_3 H 0.2780 0.3446 0.5204 0.099 Uiso 1 1 calc R U . . .
N2_3 N 0.3397(6) 0.6000(4) 0.41543(14) 0.119(4) Uani 1 1 d D U . . .
C2_3 C 0.3193(7) 0.4218(5) 0.53065(15) 0.104(4) Uani 1 1 d D U . . .
N3_3 N 0.2930(4) 0.3315(4) 0.28074(14) 0.058(2) Uani 1 1 d D U . . .
C3_3 C 0.3415(8) 0.4497(6) 0.54889(18) 0.120(5) Uani 1 1 d D U . . .
H3_3 H 0.3600 0.4890 0.5482 0.144 Uiso 1 1 calc R U . . .
C4_3 C 0.3362(8) 0.4193(7) 0.56793(19) 0.120(5) Uani 1 1 d D U . . .
H4_3 H 0.3513 0.4374 0.5806 0.144 Uiso 1 1 calc R U . . .
C5_3 C 0.3088(7) 0.3625(6) 0.56858(18) 0.111(5) Uani 1 1 d D U . . .
H5_3 H 0.3053 0.3423 0.5819 0.133 Uiso 1 1 calc R U . . .
C6_3 C 0.3240(8) 0.4517(7) 0.51056(16) 0.105(5) Uani 1 1 d D U . . .
C7_3 C 0.3263(9) 0.4720(7) 0.49291(17) 0.116(5) Uani 1 1 d D U . . .
C8_3 C 0.3285(7) 0.5038(5) 0.47300(15) 0.111(4) Uani 1 1 d D U . . .
C9_3 C 0.3330(9) 0.5678(6) 0.47270(19) 0.128(5) Uani 1 1 d D U . . .
H9_3 H 0.3345 0.5896 0.4857 0.153 Uiso 1 1 calc R U . . .
C10_3 C 0.3354(8) 0.5995(5) 0.45388(16) 0.126(5) Uani 1 1 d D U . . .
H10_3 H 0.3369 0.6430 0.4539 0.151 Uiso 1 1 calc R U . . .
C11_3 C 0.3357(6) 0.5675(4) 0.43473(16) 0.109(4) Uani 1 1 d D U . . .
C12_3 C 0.3314(5) 0.5032(4) 0.43481(15) 0.083(3) Uani 1 1 d D U . . .
C13_3 C 0.3276(7) 0.4715(5) 0.45394(15) 0.098(4) Uani 1 1 d D U . . .
H13_3 H 0.3244 0.4282 0.4540 0.118 Uiso 1 1 calc R U . . .
C14_3 C 0.3315(5) 0.4680(4) 0.41497(14) 0.075(3) Uani 1 1 d D U . . .
C15_3 C 0.3368(5) 0.5049(4) 0.39538(14) 0.070(3) Uani 1 1 d D U . . .
C16_3 C 0.3403(6) 0.5689(4) 0.39607(15) 0.087(4) Uani 1 1 d D U . . .
C17_3 C 0.3374(5) 0.4737(5) 0.37615(14) 0.069(3) Uani 1 1 d D U . . .
H17_3 H 0.3361 0.4303 0.3759 0.083 Uiso 1 1 calc R U . . .
C18_3 C 0.3397(5) 0.5063(4) 0.35726(13) 0.071(3) Uani 1 1 d D U . . .
C19_3 C 0.3432(6) 0.5698(4) 0.35803(17) 0.075(3) Uani 1 1 d D U . . .
H19_3 H 0.3452 0.5923 0.3451 0.090 Uiso 1 1 calc R U . . .
C20_3 C 0.3438(7) 0.6010(5) 0.37705(15) 0.087(4) Uani 1 1 d D U . . .
H20_3 H 0.3466 0.6444 0.3772 0.104 Uiso 1 1 calc R U . . .
C21_3 C 0.3387(6) 0.4754(5) 0.33706(15) 0.075(4) Uani 1 1 d D U . . .
C22_3 C 0.3363(6) 0.4494(5) 0.32051(15) 0.068(3) Uani 1 1 d D U . . .
C23_3 C 0.3299(5) 0.4181(4) 0.30062(14) 0.066(3) Uani 1 1 d D U . . .
C24_3 C 0.3009(5) 0.3609(4) 0.29906(16) 0.063(3) Uani 1 1 d D U . . .
H24_3 H 0.2862 0.3422 0.3117 0.076 Uiso 1 1 calc R U . . .
C25_3 C 0.3152(5) 0.3573(5) 0.26302(17) 0.076(3) Uani 1 1 d D U . . .
H25_3 H 0.3108 0.3359 0.2500 0.092 Uiso 1 1 calc R U . . .
C26_3 C 0.3441(6) 0.4135(5) 0.26285(17) 0.079(4) Uani 1 1 d D U . . .
H26_3 H 0.3585 0.4307 0.2499 0.095 Uiso 1 1 calc R U . . .
C27_3 C 0.3518(6) 0.4441(5) 0.28184(16) 0.083(4) Uani 1 1 d D U . . .
H27_3 H 0.3719 0.4826 0.2821 0.099 Uiso 1 1 calc R U . . .
C28_3 C 0.3442(10) 0.6677(5) 0.4161(3) 0.162(6) Uani 1 1 d D U . . .
H8A_3b H 0.3203 0.6838 0.4282 0.194 Uiso 0.528(17) 1 calc R U P A 2
H8B_3b H 0.3274 0.6854 0.4029 0.194 Uiso 0.528(17) 1 calc R U P A 2
H8C_3c H 0.3157 0.6827 0.4272 0.194 Uiso 0.472(17) 1 calc R U P A 3
H8D_3c H 0.3295 0.6838 0.4023 0.194 Uiso 0.472(17) 1 calc R U P A 3
C29_3b C 0.4123(13) 0.6852(18) 0.4186(9) 0.185(7) Uani 0.528(17) 1 d D U P A 2
H9A_3b H 0.4147 0.7300 0.4208 0.222 Uiso 0.528(17) 1 calc R U P A 2
H9B_3b H 0.4281 0.6653 0.4316 0.222 Uiso 0.528(17) 1 calc R U P A 2
C30_3b C 0.4542(16) 0.669(2) 0.4006(7) 0.198(9) Uani 0.528(17) 1 d D U P A 2
H0A_3b H 0.4395 0.6907 0.3878 0.237 Uiso 0.528(17) 1 calc R U P A 2
H0B_3b H 0.4495 0.6245 0.3978 0.237 Uiso 0.528(17) 1 calc R U P A 2
C31_3b C 0.5225(17) 0.682(2) 0.4029(8) 0.219(11) Uani 0.528(17) 1 d D U P A 2
H1A_3b H 0.5368 0.6677 0.4169 0.262 Uiso 0.528(17) 1 calc R U P A 2
H1B_3b H 0.5295 0.7268 0.4021 0.262 Uiso 0.528(17) 1 calc R U P A 2
C32_3b C 0.560(2) 0.650(2) 0.3851(8) 0.230(13) Uani 0.528(17) 1 d D U P A 2
H2A_3b H 0.5443 0.6617 0.3710 0.276 Uiso 0.528(17) 1 calc R U P A 2
H2B_3b H 0.6036 0.6611 0.3861 0.276 Uiso 0.528(17) 1 calc R U P A 2
C33_3b C 0.552(4) 0.580(2) 0.3886(10) 0.247(18) Uani 0.528(17) 1 d D U P A 2
H3A_3b H 0.5746 0.5580 0.3777 0.370 Uiso 0.528(17) 1 calc R U P A 2
H3B_3b H 0.5671 0.5691 0.4027 0.370 Uiso 0.528(17) 1 calc R U P A 2
H3C_3b H 0.5082 0.5698 0.3876 0.370 Uiso 0.528(17) 1 calc R U P A 2
C29_3c C 0.4062(13) 0.6948(15) 0.4204(12) 0.186(8) Uani 0.472(17) 1 d D U P A 3
H9C_3c H 0.4340 0.6845 0.4085 0.224 Uiso 0.472(17) 1 calc R U P A 3
H9D_3c H 0.4232 0.6762 0.4335 0.224 Uiso 0.472(17) 1 calc R U P A 3
C30_3c C 0.404(2) 0.7642(14) 0.4231(10) 0.201(9) Uani 0.472(17) 1 d D U P A 3
H0C_3c H 0.4049 0.7829 0.4088 0.241 Uiso 0.472(17) 1 calc R U P A 3
H0D_3c H 0.4424 0.7770 0.4304 0.241 Uiso 0.472(17) 1 calc R U P A 3
C31_3c C 0.350(3) 0.7913(17) 0.4353(9) 0.221(12) Uani 0.472(17) 1 d D U P A 3
H1C_3c H 0.3477 0.7720 0.4496 0.265 Uiso 0.472(17) 1 calc R U P A 3
H1D_3c H 0.3114 0.7811 0.4277 0.265 Uiso 0.472(17) 1 calc R U P A 3
C32_3c C 0.354(3) 0.8620(17) 0.4380(8) 0.222(13) Uani 0.472(17) 1 d D U P A 3
H2C_3c H 0.3904 0.8777 0.4304 0.267 Uiso 0.472(17) 1 calc R U P A 3
H2D_3c H 0.3171 0.8816 0.4318 0.267 Uiso 0.472(17) 1 calc R U P A 3
C33_3c C 0.358(4) 0.878(2) 0.4616(8) 0.232(19) Uani 0.472(17) 1 d D U P A 3
H3D_3c H 0.3611 0.9221 0.4634 0.348 Uiso 0.472(17) 1 calc R U P A 3
H3E_3c H 0.3221 0.8622 0.4690 0.348 Uiso 0.472(17) 1 calc R U P A 3
H3F_3c H 0.3952 0.8583 0.4676 0.348 Uiso 0.472(17) 1 calc R U P A 3
O1_4 O 0.4171(3) 0.3114(4) 0.31646(14) 0.070(2) Uani 1 1 d D U . . .
N1_4 N 0.3356(4) 0.2872(4) 0.44970(11) 0.049(2) Uani 1 1 d D U . . .
C1_4 C 0.3654(4) 0.2929(5) 0.43144(13) 0.048(3) Uani 1 1 d D U . . .
H1_4 H 0.3460 0.2789 0.4188 0.058 Uiso 1 1 calc R U . . .
N2_4 N 0.6050(3) 0.3080(4) 0.31504(12) 0.060(2) Uani 1 1 d D U . . .
C2_4 C 0.4238(4) 0.3184(5) 0.42986(13) 0.058(3) Uani 1 1 d D U . . .
N3_4 N 0.3359(4) 0.2835(5) 0.17894(13) 0.068(3) Uani 1 1 d D U . . .
C3_4 C 0.4514(5) 0.3394(6) 0.44854(15) 0.078(4) Uani 1 1 d D U . . .
H3_4 H 0.4915 0.3562 0.4483 0.094 Uiso 1 1 calc R U . . .
C4_4 C 0.4192(5) 0.3355(6) 0.46750(16) 0.085(4) Uani 1 1 d D U . . .
H4_4 H 0.4363 0.3507 0.4803 0.102 Uiso 1 1 calc R U . . .
C5_4 C 0.3618(5) 0.3089(5) 0.46740(14) 0.064(3) Uani 1 1 d D U . . .
H5_4 H 0.3401 0.3060 0.4804 0.076 Uiso 1 1 calc R U . . .
C6_4 C 0.4551(5) 0.3227(6) 0.40990(14) 0.068(3) Uani 1 1 d D U . . .
C7_4 C 0.4807(5) 0.3235(6) 0.39324(14) 0.064(3) Uani 1 1 d D U . . .
C8_4 C 0.5123(4) 0.3227(5) 0.37321(12) 0.064(3) Uani 1 1 d D U . . .
C9_4 C 0.5759(4) 0.3218(6) 0.37267(16) 0.070(3) Uani 1 1 d D U . . .
H9_4 H 0.5984 0.3236 0.3856 0.084 Uiso 1 1 calc R U . . .
C10_4 C 0.6063(4) 0.3183(6) 0.35364(13) 0.074(3) Uani 1 1 d D U . . .
H10_4 H 0.6498 0.3188 0.3535 0.088 Uiso 1 1 calc R U . . .
C11_4 C 0.5745(4) 0.3141(5) 0.33445(13) 0.060(3) Uani 1 1 d D U . . .
C12_4 C 0.5103(4) 0.3153(5) 0.33506(13) 0.057(3) Uani 1 1 d D U . . .
C13_4 C 0.4796(4) 0.3199(5) 0.35427(12) 0.059(3) Uani 1 1 d D U . . .
H13_4 H 0.4361 0.3210 0.3545 0.070 Uiso 1 1 calc R U . . .
C14_4 C 0.4736(4) 0.3114(5) 0.31558(13) 0.056(3) Uani 1 1 d D U . . .
C15_4 C 0.5084(4) 0.3086(4) 0.29574(13) 0.057(3) Uani 1 1 d D U . . .
C16_4 C 0.5728(4) 0.3072(5) 0.29590(13) 0.058(3) Uani 1 1 d D U . . .
C17_4 C 0.4767(5) 0.3088(5) 0.27655(13) 0.063(3) Uani 1 1 d D U . . .
H17_4 H 0.4332 0.3105 0.2765 0.076 Uiso 1 1 calc R U . . .
C18_4 C 0.5086(4) 0.3064(5) 0.25742(12) 0.067(3) Uani 1 1 d D U . . .
C19_4 C 0.5728(4) 0.3039(6) 0.25770(15) 0.065(3) Uani 1 1 d D U . . .
H19_4 H 0.5948 0.3008 0.2447 0.078 Uiso 1 1 calc R U . . .
C20_4 C 0.6043(4) 0.3058(5) 0.27679(13) 0.059(3) Uani 1 1 d D U . . .
H20_4 H 0.6478 0.3060 0.2768 0.071 Uiso 1 1 calc R U . . .
C21_4 C 0.4764(5) 0.3076(6) 0.23750(14) 0.071(3) Uani 1 1 d D U . . .
C22_4 C 0.4532(6) 0.3091(6) 0.22021(14) 0.073(4) Uani 1 1 d D U . . .
C23_4 C 0.4243(5) 0.3104(5) 0.19975(13) 0.074(3) Uani 1 1 d D U . . .
C24_4 C 0.3658(5) 0.2852(5) 0.19751(14) 0.065(3) Uani 1 1 d D U . . .
H24_4 H 0.3463 0.2684 0.2097 0.078 Uiso 1 1 calc R U . . .
C25_4 C 0.3639(5) 0.3080(6) 0.16212(15) 0.073(3) Uani 1 1 d D U . . .
H25_4 H 0.3436 0.3061 0.1488 0.088 Uiso 1 1 calc R U . . .
C26_4 C 0.4203(5) 0.3356(6) 0.16292(16) 0.077(4) Uani 1 1 d D U . . .
H26_4 H 0.4373 0.3539 0.1506 0.092 Uiso 1 1 calc R U . . .
C27_4 C 0.4519(5) 0.3363(6) 0.18192(16) 0.082(4) Uani 1 1 d D U . . .
H27_4 H 0.4915 0.3541 0.1828 0.099 Uiso 1 1 calc R U . . .
C28_4 C 0.6722(4) 0.3052(6) 0.31498(19) 0.063(3) Uani 1 1 d D U . . .
H28A_4 H 0.6862 0.2801 0.3028 0.076 Uiso 1 1 calc R U . . .
H28B_4 H 0.6866 0.2854 0.3282 0.076 Uiso 1 1 calc R U . . .
C29_4 C 0.6995(5) 0.3694(6) 0.3133(2) 0.070(3) Uani 1 1 d D U . . .
H29A_4 H 0.6859 0.3941 0.3257 0.085 Uiso 1 1 calc R U . . .
H29B_4 H 0.6840 0.3894 0.3003 0.085 Uiso 1 1 calc R U . . .
C30_4 C 0.7692(5) 0.3680(8) 0.3127(2) 0.088(4) Uani 1 1 d D U . . .
H30A_4 H 0.7850 0.3490 0.3259 0.105 Uiso 1 1 calc R U . . .
H30B_4 H 0.7831 0.3429 0.3005 0.105 Uiso 1 1 calc R U . . .
C31_4 C 0.7943(8) 0.4326(9) 0.3106(3) 0.133(6) Uani 1 1 d D U . . .
H31A_4 H 0.7774 0.4495 0.2973 0.160 Uiso 1 1 calc R U . . .
H31B_4 H 0.7760 0.4567 0.3223 0.160 Uiso 1 1 calc R U . . .
C32_4 C 0.8593(10) 0.4466(13) 0.3106(5) 0.188(8) Uani 1 1 d D U . . .
H32A_4 H 0.8790 0.4278 0.2980 0.225 Uiso 1 1 calc R U . . .
H32B_4 H 0.8788 0.4296 0.3235 0.225 Uiso 1 1 calc R U . . .
C33_4 C 0.8682(14) 0.5182(13) 0.3100(6) 0.253(13) Uani 1 1 d D U . . .
H33A_4 H 0.9120 0.5278 0.3099 0.380 Uiso 1 1 calc R U . . .
H33B_4 H 0.8491 0.5347 0.2971 0.380 Uiso 1 1 calc R U . . .
H33C_4 H 0.8489 0.5365 0.3225 0.380 Uiso 1 1 calc R U . . .
O1_6 O 0.194(2) 0.285(2) 0.3715(8) 0.128(10) Uani 0.25 1 d D U P B -1
C1_6 C 0.2393(19) 0.247(3) 0.3823(4) 0.129(9) Uani 0.25 1 d D U P B -1
H1_6 H 0.2300 0.2445 0.3978 0.154 Uiso 0.25 1 calc R U P B -1
O2_6 O 0.208(2) 0.288(3) 0.3487(8) 0.127(10) Uani 0.25 1 d D U P B -1
C2_6 C 0.239(3) 0.1851(19) 0.3722(11) 0.125(10) Uani 0.25 1 d D U P B -1
H2_6 H 0.2315 0.1482 0.3798 0.149 Uiso 0.25 1 calc R U P B -1
C3_6 C 0.251(4) 0.1875(17) 0.3517(11) 0.120(10) Uani 0.25 1 d D U P B -1
H3_6 H 0.2526 0.1520 0.3430 0.145 Uiso 0.25 1 calc R U P B -1
C4_6 C 0.2600(18) 0.251(2) 0.3431(4) 0.116(9) Uani 0.25 1 d D U P B -1
H4_6 H 0.2668 0.2506 0.3273 0.139 Uiso 0.25 1 calc R U P B -1
C5_6 C 0.3144(19) 0.280(3) 0.3549(7) 0.117(10) Uani 0.25 1 d D U P B -1
H5A_6 H 0.3523 0.2568 0.3516 0.140 Uiso 0.25 1 calc R U P B -1
H5B_6 H 0.3200 0.3227 0.3502 0.140 Uiso 0.25 1 calc R U P B -1
C6_6 C 0.301(2) 0.278(4) 0.3786(7) 0.124(10) Uani 0.25 1 d D U P B -1
H6A_6 H 0.3013 0.3196 0.3845 0.149 Uiso 0.25 1 calc R U P B -1
H6B_6 H 0.3339 0.2539 0.3859 0.149 Uiso 0.25 1 calc R U P B -1
B1_7 B 0.7500 0.2500 0.2500 0.071(6) Uani 1 4 d S TU P . .
F2_7 F 0.7524(4) 0.3024(4) 0.26284(13) 0.089(3) Uani 1 1 d . U . . .
B1_8 B 0.7500 0.2500 0.3738(7) 0.135(7) Uani 1 2 d S TU P . .
F2_8 F 0.7045(5) 0.2757(8) 0.38719(18) 0.166(6) Uani 1 1 d . U . . .
F3_8 F 0.7288(6) 0.2046(9) 0.3617(2) 0.176(6) Uani 1 1 d . U . . .

loop_
_atom_site_aniso_label
_atom_site_aniso_U_11
_atom_site_aniso_U_22
_atom_site_aniso_U_33
_atom_site_aniso_U_23
_atom_site_aniso_U_13
_atom_site_aniso_U_12
Pd1_1 0.0460(8) 0.0460(8) 0.0457(10) 0.000 0.000 0.000
Pd2_1 0.0493(8) 0.0493(8) 0.0696(13) 0.000 0.000 0.000
Pd3_1 0.0770(10) 0.0770(10) 0.0411(11) 0.000 0.000 0.000
Pd4_1 0.0764(11) 0.0764(11) 0.0526(12) 0.000 0.000 0.000
Cl1_2 0.063(3) 0.063(3) 0.047(3) 0.000 0.000 0.000
Cl2_2 0.093(4) 0.093(4) 0.072(5) 0.000 0.000 0.000
Cl3_2 0.193(14) 0.193(14) 0.024(6) 0.000 0.000 0.000
O1_3 0.066(6) 0.046(5) 0.116(7) 0.000(4) 0.012(5) -0.012(4)
N1_3 0.108(9) 0.075(7) 0.067(5) -0.011(5) -0.007(5) -0.014(6)
C1_3 0.106(10) 0.072(7) 0.070(6) -0.008(5) -0.003(6) -0.015(6)
N2_3 0.202(11) 0.051(5) 0.104(5) 0.009(4) -0.013(6) -0.026(6)
C2_3 0.132(11) 0.087(7) 0.093(6) -0.004(5) -0.007(6) -0.034(7)
N3_3 0.040(6) 0.042(5) 0.093(6) 0.011(4) 0.006(4) 0.008(4)
C3_3 0.161(13) 0.101(9) 0.097(7) -0.012(6) -0.017(7) -0.035(9)
C4_3 0.166(13) 0.100(9) 0.094(7) -0.019(6) -0.021(8) -0.032(9)
C5_3 0.150(12) 0.101(9) 0.082(6) -0.019(6) -0.015(7) -0.023(8)
C6_3 0.135(12) 0.085(9) 0.095(6) -0.002(6) -0.009(7) -0.034(8)
C7_3 0.156(13) 0.087(9) 0.104(6) 0.005(6) -0.008(7) -0.030(9)
C8_3 0.154(12) 0.074(7) 0.105(6) 0.007(5) -0.005(6) -0.030(7)
C9_3 0.196(14) 0.077(7) 0.110(7) 0.008(5) -0.008(8) -0.029(8)
C10_3 0.198(14) 0.071(7) 0.108(7) 0.010(5) -0.008(7) -0.027(8)
C11_3 0.168(11) 0.057(6) 0.103(6) 0.011(4) -0.008(6) -0.023(6)
C12_3 0.087(9) 0.058(5) 0.104(6) 0.008(4) 0.005(5) -0.018(6)
C13_3 0.116(11) 0.069(7) 0.109(6) 0.012(5) -0.002(6) -0.030(7)
C14_3 0.064(8) 0.053(5) 0.108(6) 0.006(4) 0.002(5) -0.013(5)
C15_3 0.061(7) 0.044(5) 0.106(5) 0.007(4) -0.004(5) -0.022(5)
C16_3 0.111(9) 0.047(5) 0.104(6) 0.009(4) -0.011(5) -0.031(5)
C17_3 0.054(7) 0.047(6) 0.107(5) 0.002(4) 0.003(5) -0.028(5)
C18_3 0.071(8) 0.043(5) 0.099(5) 0.001(4) 0.005(5) -0.024(5)
C19_3 0.077(9) 0.046(5) 0.102(6) 0.003(4) -0.011(6) -0.020(5)
C20_3 0.109(10) 0.048(6) 0.104(6) 0.007(4) -0.009(6) -0.027(6)
C21_3 0.085(9) 0.043(6) 0.098(6) 0.004(5) 0.009(5) -0.024(6)
C22_3 0.057(7) 0.049(7) 0.098(6) 0.002(5) 0.012(5) -0.020(6)
C23_3 0.050(7) 0.045(6) 0.101(6) -0.003(4) 0.011(5) -0.004(5)
C24_3 0.037(6) 0.049(6) 0.104(6) 0.004(4) 0.007(5) 0.001(5)
C25_3 0.060(8) 0.067(7) 0.102(7) 0.012(5) 0.010(6) -0.008(6)
C26_3 0.068(8) 0.070(7) 0.099(7) 0.006(5) 0.028(6) -0.014(6)
C27_3 0.074(8) 0.067(7) 0.107(6) 0.001(5) 0.020(6) -0.014(6)
C28_3 0.285(15) 0.062(7) 0.138(10) 0.013(6) -0.022(10) -0.042(7)
C29_3b 0.292(16) 0.089(11) 0.175(14) 0.008(11) -0.024(12) -0.062(10)
C30_3b 0.298(18) 0.104(14) 0.191(16) 0.002(13) -0.014(13) -0.064(12)
C31_3b 0.303(19) 0.14(2) 0.22(2) 0.006(18) -0.011(15) -0.068(14)
C32_3b 0.32(2) 0.15(2) 0.22(2) 0.01(2) -0.009(18) -0.052(17)
C33_3b 0.34(4) 0.16(2) 0.25(4) 0.01(2) -0.03(3) -0.051(19)
C29_3c 0.295(17) 0.091(10) 0.173(14) 0.005(10) -0.023(12) -0.060(10)
C30_3c 0.31(2) 0.094(11) 0.197(17) -0.002(11) -0.021(16) -0.057(12)
C31_3c 0.33(2) 0.102(15) 0.23(2) -0.006(15) -0.005(19) -0.048(15)
C32_3c 0.34(3) 0.093(16) 0.24(3) -0.006(16) 0.00(2) -0.048(17)
C33_3c 0.34(5) 0.11(3) 0.25(3) -0.01(2) -0.01(3) -0.03(3)
O1_4 0.043(4) 0.081(7) 0.088(6) 0.007(5) 0.001(4) -0.009(4)
N1_4 0.042(5) 0.052(6) 0.052(4) -0.004(4) 0.006(3) 0.003(4)
C1_4 0.036(5) 0.056(7) 0.052(5) -0.003(4) -0.001(4) 0.006(4)
N2_4 0.039(4) 0.071(6) 0.069(4) 0.000(4) 0.005(3) 0.001(4)
C2_4 0.037(5) 0.070(7) 0.067(5) 0.002(5) 0.004(4) 0.004(5)
N3_4 0.076(6) 0.076(7) 0.052(4) -0.001(4) 0.004(4) -0.002(5)
C3_4 0.057(7) 0.104(9) 0.072(5) -0.003(5) 0.000(4) -0.020(6)
C4_4 0.070(7) 0.112(10) 0.072(6) -0.010(6) 0.004(5) -0.030(7)
C5_4 0.059(6) 0.082(8) 0.049(5) -0.008(5) 0.005(4) -0.016(6)
C6_4 0.040(6) 0.094(9) 0.070(5) -0.005(5) 0.002(4) -0.011(6)
C7_4 0.042(6) 0.079(8) 0.072(5) -0.003(5) 0.006(4) -0.016(6)
C8_4 0.042(5) 0.077(8) 0.074(5) -0.004(5) 0.006(4) -0.012(5)
C9_4 0.042(5) 0.094(9) 0.074(6) 0.008(6) 0.004(4) -0.016(5)
C10_4 0.040(6) 0.110(10) 0.072(5) 0.005(5) 0.003(4) -0.010(6)
C11_4 0.035(4) 0.076(8) 0.071(4) 0.003(4) 0.003(3) -0.002(4)
C12_4 0.035(4) 0.066(7) 0.070(4) -0.005(4) 0.003(3) -0.001(4)
C13_4 0.035(5) 0.069(8) 0.072(5) -0.007(4) 0.011(4) -0.019(5)
C14_4 0.043(4) 0.053(7) 0.071(5) -0.011(4) 0.000(3) -0.001(4)
C15_4 0.050(5) 0.051(7) 0.071(4) -0.009(4) 0.001(3) -0.007(4)
C16_4 0.047(5) 0.062(7) 0.067(4) -0.002(4) 0.003(3) -0.008(4)
C17_4 0.055(6) 0.060(7) 0.074(5) 0.002(5) -0.002(4) -0.011(5)
C18_4 0.060(5) 0.070(8) 0.070(5) 0.001(5) -0.003(4) -0.007(5)
C19_4 0.060(5) 0.071(8) 0.063(5) 0.000(5) 0.001(4) -0.007(5)
C20_4 0.049(6) 0.062(7) 0.067(5) 0.001(5) 0.005(4) -0.008(5)
C21_4 0.066(7) 0.081(9) 0.066(5) -0.001(5) 0.000(5) -0.004(6)
C22_4 0.083(8) 0.065(8) 0.069(5) 0.006(5) -0.007(5) -0.017(6)
C23_4 0.080(6) 0.076(8) 0.066(5) -0.001(5) -0.002(4) -0.004(5)
C24_4 0.075(6) 0.065(8) 0.054(5) -0.002(5) 0.002(4) -0.004(5)
C25_4 0.075(7) 0.090(9) 0.055(5) 0.010(5) 0.004(5) -0.004(6)
C26_4 0.075(7) 0.092(9) 0.064(6) 0.016(6) 0.002(5) -0.005(6)
C27_4 0.081(7) 0.094(9) 0.073(5) 0.014(6) -0.003(5) -0.007(6)
C28_4 0.037(5) 0.085(7) 0.068(6) 0.004(6) 0.003(4) -0.002(4)
C29_4 0.040(5) 0.087(8) 0.084(8) 0.004(6) -0.003(5) -0.008(5)
C30_4 0.037(6) 0.132(10) 0.095(9) 0.018(8) -0.008(5) -0.018(6)
C31_4 0.096(9) 0.158(11) 0.146(12) 0.019(9) -0.008(9) -0.053(8)
C32_4 0.119(11) 0.209(15) 0.236(18) 0.025(14) -0.013(11) -0.069(11)
C33_4 0.16(2) 0.206(17) 0.39(3) 0.031(17) 0.00(2) -0.081(14)
O1_6 0.111(17) 0.085(16) 0.189(17) -0.010(15) -0.057(14) -0.005(13)
C1_6 0.114(17) 0.086(15) 0.187(16) -0.010(15) -0.055(14) -0.006(13)
O2_6 0.107(17) 0.083(16) 0.190(17) -0.009(15) -0.059(14) 0.001(13)
C2_6 0.111(19) 0.082(15) 0.180(17) -0.007(15) -0.058(15) -0.006(13)
C3_6 0.107(19) 0.074(15) 0.180(17) -0.008(15) -0.060(15) -0.006(13)
C4_6 0.102(16) 0.070(15) 0.176(16) -0.009(15) -0.062(14) -0.005(13)
C5_6 0.104(17) 0.072(17) 0.174(17) -0.012(16) -0.062(14) -0.003(13)
C6_6 0.112(17) 0.084(17) 0.177(17) -0.011(16) -0.059(14) -0.007(14)
B1_7 0.083(9) 0.083(9) 0.047(11) 0.000 0.000 -0.003(10)
F2_7 0.083(6) 0.097(6) 0.086(5) -0.026(4) -0.008(4) 0.002(5)
B1_8 0.090(12) 0.207(18) 0.109(14) 0.000 0.000 0.042(11)
F2_8 0.073(7) 0.292(16) 0.134(9) -0.069(9) -0.019(6) 0.047(9)
F3_8 0.109(9) 0.275(16) 0.145(10) -0.073(9) 0.060(7) -0.011(10)

loop_
_atom_type_symbol
_atom_type_description
_atom_type_scat_dispersion_real
_atom_type_scat_dispersion_imag
_atom_type_scat_source
C C 0.0181 0.0091 'International Tables Vol C Tables 4.2.6.8 and 6.1.1.4'
Pd Pd 0.1215 3.9337 'International Tables Vol C Tables 4.2.6.8 and 6.1.1.4'
Cl Cl 0.3639 0.7018 'International Tables Vol C Tables 4.2.6.8 and 6.1.1.4'
B B 0.0090 0.0039 'International Tables Vol C Tables 4.2.6.8 and 6.1.1.4'
F F 0.0727 0.0534 'International Tables Vol C Tables 4.2.6.8 and 6.1.1.4'
O O 0.0492 0.0322 'International Tables Vol C Tables 4.2.6.8 and 6.1.1.4'
N N 0.0311 0.0180 'International Tables Vol C Tables 4.2.6.8 and 6.1.1.4'
H H 0.0000 0.0000 'International Tables Vol C Tables 4.2.6.8 and 6.1.1.4'

loop_
_geom_angle_atom_site_label_1
_geom_angle_atom_site_label_2
_geom_angle_atom_site_label_3
_geom_angle
_geom_angle_site_symmetry_1
_geom_angle_site_symmetry_3
_geom_angle_publ_flag
N1_4 Pd1_1 N1_4 178.2(4) . 2 ?
N1_4 Pd1_1 N1_4 89.984(7) . 4 ?
N1_4 Pd1_1 N1_4 89.986(7) 2 4 ?
N1_4 Pd1_1 N1_4 89.987(7) . 3 ?
N1_4 Pd1_1 N1_4 89.986(7) 2 3 ?
N1_4 Pd1_1 N1_4 178.2(4) 4 3 ?
N3_3 Pd2_1 N3_3 89.999(3) 2 4 ?
N3_3 Pd2_1 N3_3 89.999(4) 2 3 ?
N3_3 Pd2_1 N3_3 179.4(5) 4 3 ?
N3_3 Pd2_1 N3_3 179.4(5) 2 . ?
N3_3 Pd2_1 N3_3 89.997(4) 4 . ?
N3_3 Pd2_1 N3_3 90.000(3) 3 . ?
N3_4 Pd3_1 N3_4 89.993(6) 2 4 ?
N3_4 Pd3_1 N3_4 89.993(6) 2 3 ?
N3_4 Pd3_1 N3_4 178.7(5) 4 3 ?
N3_4 Pd3_1 N3_4 178.7(5) 2 . ?
N3_4 Pd3_1 N3_4 89.993(6) 4 . ?
N3_4 Pd3_1 N3_4 89.992(6) 3 . ?
N1_3 Pd4_1 N1_3 89.992(7) 2 4 ?
N1_3 Pd4_1 N1_3 89.992(8) 2 3 ?
N1_3 Pd4_1 N1_3 178.6(5) 4 3 ?
N1_3 Pd4_1 N1_3 178.6(5) 2 . ?
N1_3 Pd4_1 N1_3 89.991(8) 4 . ?
N1_3 Pd4_1 N1_3 89.993(8) 3 . ?
C5_3 N1_3 C1_3 117.2(9) . . ?
C5_3 N1_3 Pd4_1 123.4(8) . . ?
C1_3 N1_3 Pd4_1 119.3(7) . . ?
N1_3 C1_3 C2_3 124.1(9) . . ?
N1_3 C1_3 H1_3 118.0 . . ?
C2_3 C1_3 H1_3 118.0 . . ?
C16_3 N2_3 C11_3 120.6(8) . . ?
C16_3 N2_3 C28_3 120.6(10) . . ?
C11_3 N2_3 C28_3 118.8(10) . . ?
C3_3 C2_3 C1_3 117.5(8) . . ?
C3_3 C2_3 C6_3 120.4(10) . . ?
C1_3 C2_3 C6_3 122.1(10) . . ?
C24_3 N3_3 C25_3 118.1(8) . . ?
C24_3 N3_3 Pd2_1 119.4(7) . . ?
C25_3 N3_3 Pd2_1 122.5(7) . . ?
C4_3 C3_3 C2_3 118.6(10) . . ?
C4_3 C3_3 H3_3 120.7 . . ?
C2_3 C3_3 H3_3 120.7 . . ?
C3_3 C4_3 C5_3 119.9(10) . . ?
C3_3 C4_3 H4_3 120.1 . . ?
C5_3 C4_3 H4_3 120.1 . . ?
N1_3 C5_3 C4_3 122.8(10) . . ?
N1_3 C5_3 H5_3 118.6 . . ?
C4_3 C5_3 H5_3 118.6 . . ?
C7_3 C6_3 C2_3 174.1(16) . . ?
C6_3 C7_3 C8_3 172.8(16) . . ?
C13_3 C8_3 C9_3 119.6(8) . . ?
C13_3 C8_3 C7_3 120.5(10) . . ?
C9_3 C8_3 C7_3 119.8(9) . . ?
C10_3 C9_3 C8_3 121.2(10) . . ?
C10_3 C9_3 H9_3 119.4 . . ?
C8_3 C9_3 H9_3 119.4 . . ?
C9_3 C10_3 C11_3 119.5(10) . . ?
C9_3 C10_3 H10_3 120.2 . . ?
C11_3 C10_3 H10_3 120.2 . . ?
C10_3 C11_3 N2_3 119.5(8) . . ?
C10_3 C11_3 C12_3 119.8(8) . . ?
N2_3 C11_3 C12_3 120.6(8) . . ?
C13_3 C12_3 C11_3 120.2(8) . . ?
C13_3 C12_3 C14_3 118.5(8) . . ?
C11_3 C12_3 C14_3 121.3(8) . . ?
C8_3 C13_3 C12_3 119.6(9) . . ?
C8_3 C13_3 H13_3 120.2 . . ?
C12_3 C13_3 H13_3 120.2 . . ?
O1_3 C14_3 C12_3 123.9(9) . . ?
O1_3 C14_3 C15_3 121.0(8) . . ?
C12_3 C14_3 C15_3 115.1(7) . . ?
C17_3 C15_3 C16_3 121.1(8) . . ?
C17_3 C15_3 C14_3 117.4(7) . . ?
C16_3 C15_3 C14_3 121.6(7) . . ?
C20_3 C16_3 N2_3 120.5(8) . . ?
C20_3 C16_3 C15_3 118.6(8) . . ?
N2_3 C16_3 C15_3 120.8(8) . . ?
C15_3 C17_3 C18_3 119.8(8) . . ?
C15_3 C17_3 H17_3 120.1 . . ?
C18_3 C17_3 H17_3 120.1 . . ?
C17_3 C18_3 C19_3 118.9(8) . . ?
C17_3 C18_3 C21_3 121.1(8) . . ?
C19_3 C18_3 C21_3 119.9(8) . . ?
C20_3 C19_3 C18_3 121.6(9) . . ?
C20_3 C19_3 H19_3 119.2 . . ?
C18_3 C19_3 H19_3 119.2 . . ?
C19_3 C20_3 C16_3 120.0(9) . . ?
C19_3 C20_3 H20_3 120.0 . . ?
C16_3 C20_3 H20_3 120.0 . . ?
C22_3 C21_3 C18_3 178.2(13) . . ?
C21_3 C22_3 C23_3 176.9(12) . . ?
C27_3 C23_3 C24_3 117.2(7) . . ?
C27_3 C23_3 C22_3 120.8(9) . . ?
C24_3 C23_3 C22_3 122.0(9) . . ?
N3_3 C24_3 C23_3 123.2(8) . . ?
N3_3 C24_3 H24_3 118.4 . . ?
C23_3 C24_3 H24_3 118.4 . . ?
N3_3 C25_3 C26_3 123.1(9) . . ?
N3_3 C25_3 H25_3 118.5 . . ?
C26_3 C25_3 H25_3 118.5 . . ?
C25_3 C26_3 C27_3 118.7(9) . . ?
C25_3 C26_3 H26_3 120.7 . . ?
C27_3 C26_3 H26_3 120.7 . . ?
C26_3 C27_3 C23_3 119.7(9) . . ?
C26_3 C27_3 H27_3 120.2 . . ?
C23_3 C27_3 H27_3 120.2 . . ?
N2_3 C28_3 C29_3c 117.3(18) . . ?
N2_3 C28_3 C29_3b 108.3(17) . . ?
N2_3 C28_3 H8A_3b 110.0 . . ?
C29_3b C28_3 H8A_3b 110.0 . . ?
N2_3 C28_3 H8B_3b 110.0 . . ?
C29_3b C28_3 H8B_3b 110.0 . . ?
H8A_3b C28_3 H8B_3b 108.4 . . ?
N2_3 C28_3 H8C_3c 108.0 . . ?
C29_3c C28_3 H8C_3c 108.0 . . ?
N2_3 C28_3 H8D_3c 108.0 . . ?
C29_3c C28_3 H8D_3c 108.0 . . ?
H8C_3c C28_3 H8D_3c 107.2 . . ?
C30_3b C29_3b C28_3 117(3) . . ?
C30_3b C29_3b H9A_3b 108.0 . . ?
C28_3 C29_3b H9A_3b 108.0 . . ?
C30_3b C29_3b H9B_3b 108.0 . . ?
C28_3 C29_3b H9B_3b 108.0 . . ?
H9A_3b C29_3b H9B_3b 107.3 . . ?
C29_3b C30_3b C31_3b 119(3) . . ?
C29_3b C30_3b H0A_3b 107.6 . . ?
C31_3b C30_3b H0A_3b 107.6 . . ?
C29_3b C30_3b H0B_3b 107.6 . . ?
C31_3b C30_3b H0B_3b 107.6 . . ?
H0A_3b C30_3b H0B_3b 107.0 . . ?
C30_3b C31_3b C32_3b 111(3) . . ?
C30_3b C31_3b H1A_3b 109.4 . . ?
C32_3b C31_3b H1A_3b 109.4 . . ?
C30_3b C31_3b H1B_3b 109.4 . . ?
C32_3b C31_3b H1B_3b 109.4 . . ?
H1A_3b C31_3b H1B_3b 108.0 . . ?
C33_3b C32_3b C31_3b 107(3) . . ?
C33_3b C32_3b H2A_3b 110.4 . . ?
C31_3b C32_3b H2A_3b 110.4 . . ?
C33_3b C32_3b H2B_3b 110.4 . . ?
C31_3b C32_3b H2B_3b 110.4 . . ?
H2A_3b C32_3b H2B_3b 108.6 . . ?
C32_3b C33_3b H3A_3b 109.5 . . ?
C32_3b C33_3b H3B_3b 109.5 . . ?
H3A_3b C33_3b H3B_3b 109.5 . . ?
C32_3b C33_3b H3C_3b 109.5 . . ?
H3A_3b C33_3b H3C_3b 109.5 . . ?
H3B_3b C33_3b H3C_3b 109.5 . . ?
C28_3 C29_3c C30_3c 113(2) . . ?
C28_3 C29_3c H9C_3c 109.0 . . ?
C30_3c C29_3c H9C_3c 109.0 . . ?
C28_3 C29_3c H9D_3c 109.0 . . ?
C30_3c C29_3c H9D_3c 109.0 . . ?
H9C_3c C29_3c H9D_3c 107.8 . . ?
C29_3c C30_3c C31_3c 117(3) . . ?
C29_3c C30_3c H0C_3c 108.0 . . ?
C31_3c C30_3c H0C_3c 108.0 . . ?
C29_3c C30_3c H0D_3c 108.0 . . ?
C31_3c C30_3c H0D_3c 108.0 . . ?
H0C_3c C30_3c H0D_3c 107.2 . . ?
C30_3c C31_3c C32_3c 113(3) . . ?
C30_3c C31_3c H1C_3c 109.0 . . ?
C32_3c C31_3c H1C_3c 109.0 . . ?
C30_3c C31_3c H1D_3c 109.0 . . ?
C32_3c C31_3c H1D_3c 109.0 . . ?
H1C_3c C31_3c H1D_3c 107.8 . . ?
C33_3c C32_3c C31_3c 109(3) . . ?
C33_3c C32_3c H2C_3c 109.8 . . ?
C31_3c C32_3c H2C_3c 109.8 . . ?
C33_3c C32_3c H2D_3c 109.8 . . ?
C31_3c C32_3c H2D_3c 109.8 . . ?
H2C_3c C32_3c H2D_3c 108.3 . . ?
C32_3c C33_3c H3D_3c 109.5 . . ?
C32_3c C33_3c H3E_3c 109.5 . . ?
H3D_3c C33_3c H3E_3c 109.5 . . ?
C32_3c C33_3c H3F_3c 109.5 . . ?
H3D_3c C33_3c H3F_3c 109.5 . . ?
H3E_3c C33_3c H3F_3c 109.5 . . ?
C1_4 N1_4 C5_4 118.5(8) . . ?
C1_4 N1_4 Pd1_1 120.1(6) . . ?
C5_4 N1_4 Pd1_1 121.4(6) . . ?
N1_4 C1_4 C2_4 123.2(8) . . ?
N1_4 C1_4 H1_4 118.4 . . ?
C2_4 C1_4 H1_4 118.4 . . ?
C11_4 N2_4 C16_4 121.0(7) . . ?
C11_4 N2_4 C28_4 118.8(7) . . ?
C16_4 N2_4 C28_4 120.1(7) . . ?
C1_4 C2_4 C3_4 117.7(7) . . ?
C1_4 C2_4 C6_4 121.6(8) . . ?
C3_4 C2_4 C6_4 120.8(8) . . ?
C25_4 N3_4 C24_4 117.3(8) . . ?
C25_4 N3_4 Pd3_1 124.3(7) . . ?
C24_4 N3_4 Pd3_1 118.2(7) . . ?
C4_4 C3_4 C2_4 119.0(9) . . ?
C4_4 C3_4 H3_4 120.5 . . ?
C2_4 C3_4 H3_4 120.5 . . ?
C5_4 C4_4 C3_4 118.9(9) . . ?
C5_4 C4_4 H4_4 120.6 . . ?
C3_4 C4_4 H4_4 120.6 . . ?
N1_4 C5_4 C4_4 122.8(8) . . ?
N1_4 C5_4 H5_4 118.6 . . ?
C4_4 C5_4 H5_4 118.6 . . ?
C7_4 C6_4 C2_4 177.1(13) . . ?
C6_4 C7_4 C8_4 178.4(13) . . ?
C9_4 C8_4 C13_4 119.4(7) . . ?
C9_4 C8_4 C7_4 120.1(8) . . ?
C13_4 C8_4 C7_4 120.4(8) . . ?
C10_4 C9_4 C8_4 120.5(9) . . ?
C10_4 C9_4 H9_4 119.8 . . ?
C8_4 C9_4 H9_4 119.8 . . ?
C9_4 C10_4 C11_4 121.2(9) . . ?
C9_4 C10_4 H10_4 119.4 . . ?
C11_4 C10_4 H10_4 119.4 . . ?
C10_4 C11_4 N2_4 121.7(7) . . ?
C10_4 C11_4 C12_4 118.2(7) . . ?
N2_4 C11_4 C12_4 120.1(7) . . ?
C13_4 C12_4 C11_4 120.5(7) . . ?
C13_4 C12_4 C14_4 118.0(7) . . ?
C11_4 C12_4 C14_4 121.5(7) . . ?
C12_4 C13_4 C8_4 120.2(8) . . ?
C12_4 C13_4 H13_4 119.9 . . ?
C8_4 C13_4 H13_4 119.9 . . ?
O1_4 C14_4 C15_4 123.9(8) . . ?
O1_4 C14_4 C12_4 120.5(8) . . ?
C15_4 C14_4 C12_4 115.6(7) . . ?
C17_4 C15_4 C16_4 120.2(7) . . ?
C17_4 C15_4 C14_4 118.8(7) . . ?
C16_4 C15_4 C14_4 121.0(7) . . ?
C20_4 C16_4 N2_4 119.9(7) . . ?
C20_4 C16_4 C15_4 119.4(7) . . ?
N2_4 C16_4 C15_4 120.7(7) . . ?
C18_4 C17_4 C15_4 120.0(8) . . ?
C18_4 C17_4 H17_4 120.0 . . ?
C15_4 C17_4 H17_4 120.0 . . ?
C17_4 C18_4 C19_4 119.4(7) . . ?
C17_4 C18_4 C21_4 120.5(8) . . ?
C19_4 C18_4 C21_4 120.0(8) . . ?
C20_4 C19_4 C18_4 120.4(8) . . ?
C20_4 C19_4 H19_4 119.8 . . ?
C18_4 C19_4 H19_4 119.8 . . ?
C19_4 C20_4 C16_4 120.4(8) . . ?
C19_4 C20_4 H20_4 119.8 . . ?
C16_4 C20_4 H20_4 119.8 . . ?
C22_4 C21_4 C18_4 175.6(13) . . ?
C21_4 C22_4 C23_4 178.8(14) . . ?
C27_4 C23_4 C24_4 118.3(7) . . ?
C27_4 C23_4 C22_4 122.7(9) . . ?
C24_4 C23_4 C22_4 119.0(9) . . ?
N3_4 C24_4 C23_4 122.9(8) . . ?
N3_4 C24_4 H24_4 118.5 . . ?
C23_4 C24_4 H24_4 118.5 . . ?
N3_4 C25_4 C26_4 123.9(9) . . ?
N3_4 C25_4 H25_4 118.0 . . ?
C26_4 C25_4 H25_4 118.0 . . ?
C25_4 C26_4 C27_4 119.1(9) . . ?
C25_4 C26_4 H26_4 120.5 . . ?
C27_4 C26_4 H26_4 120.5 . . ?
C26_4 C27_4 C23_4 118.4(9) . . ?
C26_4 C27_4 H27_4 120.8 . . ?
C23_4 C27_4 H27_4 120.8 . . ?
N2_4 C28_4 C29_4 110.6(9) . . ?
N2_4 C28_4 H28A_4 109.5 . . ?
C29_4 C28_4 H28A_4 109.5 . . ?
N2_4 C28_4 H28B_4 109.5 . . ?
C29_4 C28_4 H28B_4 109.5 . . ?
H28A_4 C28_4 H28B_4 108.1 . . ?
C28_4 C29_4 C30_4 112.0(11) . . ?
C28_4 C29_4 H29A_4 109.2 . . ?
C30_4 C29_4 H29A_4 109.2 . . ?
C28_4 C29_4 H29B_4 109.2 . . ?
C30_4 C29_4 H29B_4 109.2 . . ?
H29A_4 C29_4 H29B_4 107.9 . . ?
C31_4 C30_4 C29_4 110.1(13) . . ?
C31_4 C30_4 H30A_4 109.6 . . ?
C29_4 C30_4 H30A_4 109.6 . . ?
C31_4 C30_4 H30B_4 109.6 . . ?
C29_4 C30_4 H30B_4 109.6 . . ?
H30A_4 C30_4 H30B_4 108.1 . . ?
C32_4 C31_4 C30_4 123.2(19) . . ?
C32_4 C31_4 H31A_4 106.5 . . ?
C30_4 C31_4 H31A_4 106.5 . . ?
C32_4 C31_4 H31B_4 106.5 . . ?
C30_4 C31_4 H31B_4 106.5 . . ?
H31A_4 C31_4 H31B_4 106.5 . . ?
C31_4 C32_4 C33_4 109(2) . . ?
C31_4 C32_4 H32A_4 109.8 . . ?
C33_4 C32_4 H32A_4 109.8 . . ?
C31_4 C32_4 H32B_4 109.8 . . ?
C33_4 C32_4 H32B_4 109.8 . . ?
H32A_4 C32_4 H32B_4 108.3 . . ?
C32_4 C33_4 H33A_4 109.5 . . ?
C32_4 C33_4 H33B_4 109.5 . . ?
H33A_4 C33_4 H33B_4 109.5 . . ?
C32_4 C33_4 H33C_4 109.5 . . ?
H33A_4 C33_4 H33C_4 109.5 . . ?
H33B_4 C33_4 H33C_4 109.5 . . ?
C1_6 O1_6 O2_6 110.5(16) . . ?
O1_6 C1_6 C2_6 108.5(16) . . ?
O1_6 C1_6 C6_6 106(2) . . ?
C2_6 C1_6 C6_6 109.3(15) . . ?
O1_6 C1_6 H1_6 110.8 . . ?
C2_6 C1_6 H1_6 110.8 . . ?
C6_6 C1_6 H1_6 110.8 . . ?
C4_6 O2_6 O1_6 111.9(16) . . ?
C3_6 C2_6 C1_6 112(3) . . ?
C3_6 C2_6 H2_6 123.9 . . ?
C1_6 C2_6 H2_6 123.9 . . ?
C2_6 C3_6 C4_6 115(3) . . ?
C2_6 C3_6 H3_6 122.7 . . ?
C4_6 C3_6 H3_6 122.7 . . ?
O2_6 C4_6 C3_6 108.7(16) . . ?
O2_6 C4_6 C5_6 105(2) . . ?
C3_6 C4_6 C5_6 108.0(15) . . ?
O2_6 C4_6 H4_6 111.6 . . ?
C3_6 C4_6 H4_6 111.6 . . ?
C5_6 C4_6 H4_6 111.6 . . ?
C6_6 C5_6 C4_6 108.7(16) . . ?
C6_6 C5_6 H5A_6 110.0 . . ?
C4_6 C5_6 H5A_6 110.0 . . ?
C6_6 C5_6 H5B_6 110.0 . . ?
C4_6 C5_6 H5B_6 110.0 . . ?
H5A_6 C5_6 H5B_6 108.3 . . ?
C5_6 C6_6 C1_6 109.0(16) . . ?
C5_6 C6_6 H6A_6 109.9 . . ?
C1_6 C6_6 H6A_6 109.9 . . ?
C5_6 C6_6 H6B_6 109.9 . . ?
C1_6 C6_6 H6B_6 109.9 . . ?
H6A_6 C6_6 H6B_6 108.3 . . ?
F2_7 B1_7 F2_7 113.2(7) . 8_665 ?
F2_7 B1_7 F2_7 109.6(8) . 2_655 ?
F2_7 B1_7 F2_7 105.7(7) 8_665 2_655 ?
F2_7 B1_7 F2_7 105.7(7) . 7_545 ?
F2_7 B1_7 F2_7 109.6(8) 8_665 7_545 ?
F2_7 B1_7 F2_7 113.2(7) 2_655 7_545 ?
F3_8 B1_8 F3_8 110(4) 2_655 . ?
F3_8 B1_8 F2_8 113.0(8) 2_655 2_655 ?
F3_8 B1_8 F2_8 106.8(11) . 2_655 ?
F3_8 B1_8 F2_8 106.8(11) 2_655 . ?
F3_8 B1_8 F2_8 113.0(8) . . ?
F2_8 B1_8 F2_8 107(3) 2_655 . ?

loop_
_geom_bond_atom_site_label_1
_geom_bond_atom_site_label_2
_geom_bond_distance
_geom_bond_site_symmetry_2
_geom_bond_publ_flag
Pd1_1 N1_4 2.038(8) . ?
Pd1_1 N1_4 2.038(8) 2 ?
Pd1_1 N1_4 2.038(8) 4 ?
Pd1_1 N1_4 2.038(8) 3 ?
Pd2_1 N3_3 2.012(8) 2 ?
Pd2_1 N3_3 2.012(8) 4 ?
Pd2_1 N3_3 2.012(8) 3 ?
Pd2_1 N3_3 2.012(8) . ?
Pd3_1 N3_4 2.015(9) 2 ?
Pd3_1 N3_4 2.015(9) 4 ?
Pd3_1 N3_4 2.015(9) 3 ?
Pd3_1 N3_4 2.015(9) . ?
Pd4_1 N1_3 2.021(10) 2 ?
Pd4_1 N1_3 2.021(10) 4 ?
Pd4_1 N1_3 2.021(10) 3 ?
Pd4_1 N1_3 2.021(10) . ?
O1_3 C14_3 1.226(9) . ?
N1_3 C5_3 1.330(9) . ?
N1_3 C1_3 1.337(8) . ?
C1_3 C2_3 1.389(10) . ?
C1_3 H1_3 0.9500 . ?
N2_3 C16_3 1.395(10) . ?
N2_3 C11_3 1.409(10) . ?
N2_3 C28_3 1.482(11) . ?
C2_3 C3_3 1.388(10) . ?
C2_3 C6_3 1.427(7) . ?
N3_3 C24_3 1.331(8) . ?
N3_3 C25_3 1.341(8) . ?
C3_3 C4_3 1.375(10) . ?
C3_3 H3_3 0.9500 . ?
C4_3 C5_3 1.376(12) . ?
C4_3 H4_3 0.9500 . ?
C5_3 H5_3 0.9500 . ?
C6_3 C7_3 1.197(8) . ?
C7_3 C8_3 1.433(7) . ?
C8_3 C13_3 1.392(7) . ?
C8_3 C9_3 1.401(10) . ?
C9_3 C10_3 1.373(9) . ?
C9_3 H9_3 0.9500 . ?
C10_3 C11_3 1.393(9) . ?
C10_3 H10_3 0.9500 . ?
C11_3 C12_3 1.408(9) . ?
C12_3 C13_3 1.390(9) . ?
C12_3 C14_3 1.466(9) . ?
C13_3 H13_3 0.9500 . ?
C14_3 C15_3 1.478(9) . ?
C15_3 C17_3 1.389(9) . ?
C15_3 C16_3 1.400(9) . ?
C16_3 C20_3 1.389(8) . ?
C17_3 C18_3 1.385(7) . ?
C17_3 H17_3 0.9500 . ?
C18_3 C19_3 1.391(9) . ?
C18_3 C21_3 1.439(7) . ?
C19_3 C20_3 1.376(9) . ?
C19_3 H19_3 0.9500 . ?
C20_3 H20_3 0.9500 . ?
C21_3 C22_3 1.187(7) . ?
C22_3 C23_3 1.433(7) . ?
C23_3 C27_3 1.396(10) . ?
C23_3 C24_3 1.403(9) . ?
C24_3 H24_3 0.9500 . ?
C25_3 C26_3 1.379(11) . ?
C25_3 H25_3 0.9500 . ?
C26_3 C27_3 1.379(9) . ?
C26_3 H26_3 0.9500 . ?
C27_3 H27_3 0.9500 . ?
C28_3 C29_3c 1.503(18) . ?
C28_3 C29_3b 1.545(18) . ?
C28_3 H8A_3b 0.9900 . ?
C28_3 H8B_3b 0.9900 . ?
C28_3 H8C_3c 0.9900 . ?
C28_3 H8D_3c 0.9900 . ?
C29_3b C30_3b 1.50(2) . ?
C29_3b H9A_3b 0.9900 . ?
C29_3b H9B_3b 0.9900 . ?
C30_3b C31_3b 1.53(2) . ?
C30_3b H0A_3b 0.9900 . ?
C30_3b H0B_3b 0.9900 . ?
C31_3b C32_3b 1.55(3) . ?
C31_3b H1A_3b 0.9900 . ?
C31_3b H1B_3b 0.9900 . ?
C32_3b C33_3b 1.54(3) . ?
C32_3b H2A_3b 0.9900 . ?
C32_3b H2B_3b 0.9900 . ?
C33_3b H3A_3b 0.9800 . ?
C33_3b H3B_3b 0.9800 . ?
C33_3b H3C_3b 0.9800 . ?
C29_3c C30_3c 1.52(2) . ?
C29_3c H9C_3c 0.9900 . ?
C29_3c H9D_3c 0.9900 . ?
C30_3c C31_3c 1.54(2) . ?
C30_3c H0C_3c 0.9900 . ?
C30_3c H0D_3c 0.9900 . ?
C31_3c C32_3c 1.56(3) . ?
C31_3c H1C_3c 0.9900 . ?
C31_3c H1D_3c 0.9900 . ?
C32_3c C33_3c 1.53(3) . ?
C32_3c H2C_3c 0.9900 . ?
C32_3c H2D_3c 0.9900 . ?
C33_3c H3D_3c 0.9800 . ?
C33_3c H3E_3c 0.9800 . ?
C33_3c H3F_3c 0.9800 . ?
O1_4 C14_4 1.235(9) . ?
N1_4 C1_4 1.326(8) . ?
N1_4 C5_4 1.340(8) . ?
C1_4 C2_4 1.396(9) . ?
C1_4 H1_4 0.9500 . ?
N2_4 C11_4 1.398(9) . ?
N2_4 C16_4 1.395(9) . ?
N2_4 C28_4 1.468(9) . ?
C2_4 C3_4 1.398(10) . ?
C2_4 C6_4 1.433(7) . ?
N3_4 C25_4 1.334(8) . ?
N3_4 C24_4 1.338(8) . ?
C3_4 C4_4 1.387(9) . ?
C3_4 H3_4 0.9500 . ?
C4_4 C5_4 1.379(11) . ?
C4_4 H4_4 0.9500 . ?
C5_4 H5_4 0.9500 . ?
C6_4 C7_4 1.188(7) . ?
C7_4 C8_4 1.437(7) . ?
C8_4 C9_4 1.389(9) . ?
C8_4 C13_4 1.391(7) . ?
C9_4 C10_4 1.372(8) . ?
C9_4 H9_4 0.9500 . ?
C10_4 C11_4 1.396(8) . ?
C10_4 H10_4 0.9500 . ?
C11_4 C12_4 1.404(8) . ?
C12_4 C13_4 1.386(9) . ?
C12_4 C14_4 1.467(9) . ?
C13_4 H13_4 0.9500 . ?
C14_4 C15_4 1.463(9) . ?
C15_4 C17_4 1.393(9) . ?
C15_4 C16_4 1.406(9) . ?
C16_4 C20_4 1.386(8) . ?
C17_4 C18_4 1.392(7) . ?
C17_4 H17_4 0.9500 . ?
C18_4 C19_4 1.402(9) . ?
C18_4 C21_4 1.437(7) . ?
C19_4 C20_4 1.386(8) . ?
C19_4 H19_4 0.9500 . ?
C20_4 H20_4 0.9500 . ?
C21_4 C22_4 1.201(7) . ?
C22_4 C23_4 1.434(7) . ?
C23_4 C27_4 1.394(10) . ?
C23_4 C24_4 1.400(9) . ?
C24_4 H24_4 0.9500 . ?
C25_4 C26_4 1.371(11) . ?
C25_4 H25_4 0.9500 . ?
C26_4 C27_4 1.381(9) . ?
C26_4 H26_4 0.9500 . ?
C27_4 H27_4 0.9500 . ?
C28_4 C29_4 1.526(13) . ?
C28_4 H28A_4 0.9900 . ?
C28_4 H28B_4 0.9900 . ?
C29_4 C30_4 1.523(14) . ?
C29_4 H29A_4 0.9900 . ?
C29_4 H29B_4 0.9900 . ?
C30_4 C31_4 1.519(17) . ?
C30_4 H30A_4 0.9900 . ?
C30_4 H30B_4 0.9900 . ?
C31_4 C32_4 1.45(2) . ?
C31_4 H31A_4 0.9900 . ?
C31_4 H31B_4 0.9900 . ?
C32_4 C33_4 1.58(2) . ?
C32_4 H32A_4 0.9900 . ?
C32_4 H32B_4 0.9900 . ?
C33_4 H33A_4 0.9800 . ?
C33_4 H33B_4 0.9800 . ?
C33_4 H33C_4 0.9800 . ?
O1_6 C1_6 1.452(10) . ?
O1_6 O2_6 1.462(15) . ?
C1_6 C2_6 1.501(10) . ?
C1_6 C6_6 1.528(13) . ?
C1_6 H1_6 1.0000 . ?
O2_6 C4_6 1.449(10) . ?
C2_6 C3_6 1.319(17) . ?
C2_6 H2_6 0.9500 . ?
C3_6 C4_6 1.503(10) . ?
C3_6 H3_6 0.9500 . ?
C4_6 C5_6 1.534(13) . ?
C4_6 H4_6 1.0000 . ?
C5_6 C6_6 1.524(16) . ?
C5_6 H5A_6 0.9900 . ?
C5_6 H5B_6 0.9900 . ?
C6_6 H6A_6 0.9900 . ?
C6_6 H6B_6 0.9900 . ?
B1_7 F2_7 1.401(8) . ?
B1_7 F2_7 1.401(8) 8_665 ?
B1_7 F2_7 1.401(8) 2_655 ?
B1_7 F2_7 1.401(8) 7_545 ?
B1_8 F3_8 1.33(2) 2_655 ?
B1_8 F3_8 1.33(2) . ?
B1_8 F2_8 1.42(3) 2_655 ?
B1_8 F2_8 1.42(3) . ?
